data_4117395
loop_
_publ_author_name
'Aaron Sattler'
'Gerard Parkin'

_publ_section_title
;
 A New Class of Transition Metal Pincer Ligand: Tantalum Complexes that
 Feature a [CCC] X3-Donor Array Derived from a Terphenyl Ligand
;
_journal_name_full 'Journal of the American Chemical Society'
_journal_page_first 2355
_journal_page_last 2366
_journal_paper_doi 10.1021/ja210404x
_journal_volume 134
_journal_year 2012
_chemical_formula_sum 'C26 H33 Cl2 P2 Ta'
_chemical_formula_weight 659.31
_chemical_name_systematic
; 
 ? 
;
_space_group_IT_number 15
_symmetry_cell_setting monoclinic
_symmetry_space_group_name_Hall '-C 2yc'
_symmetry_space_group_name_H-M 'C 1 2/c 1'
_atom_sites_solution_hydrogens geom
_atom_sites_solution_primary direct
_atom_sites_solution_secondary difmap
_audit_creation_method SHELXL-97
_cell_angle_alpha 90.00
_cell_angle_beta 102.338(2)
_cell_angle_gamma 90.00
_cell_formula_units_Z 4
_cell_length_a 12.4272(17)
_cell_length_b 12.8506(18)
_cell_length_c 16.636(2)
_cell_measurement_reflns_used 9979
_cell_measurement_temperature 170(2)
_cell_measurement_theta_max 31.99
_cell_measurement_theta_min 2.31
_cell_volume 2595.4(6)
_computing_cell_refinement 'Bruker SAINT'
_computing_data_collection 'Bruker APEX2'
_computing_data_reduction 'Bruker SAINT'
_computing_molecular_graphics 'Bruker SHELXTL'
_computing_publication_material 'Bruker SHELXTL'
_computing_structure_refinement 'SHELXL-97 (Sheldrick, 2008)'
_computing_structure_solution 'SHELXS-97 (Sheldrick, 2008)'
_diffrn_ambient_temperature 170(2)
_diffrn_measured_fraction_theta_full 0.991
_diffrn_measured_fraction_theta_max 0.991
_diffrn_measurement_device_type 'Bruker APEX-II CCD'
_diffrn_measurement_method '\f and \w scans'
_diffrn_radiation_monochromator graphite
_diffrn_radiation_source 'fine-focus sealed tube'
_diffrn_radiation_type MoK\a
_diffrn_radiation_wavelength 0.71073
_diffrn_reflns_av_R_equivalents 0.0482
_diffrn_reflns_av_sigmaI/netI 0.0388
_diffrn_reflns_limit_h_max 18
_diffrn_reflns_limit_h_min -18
_diffrn_reflns_limit_k_max 19
_diffrn_reflns_limit_k_min -19
_diffrn_reflns_limit_l_max 24
_diffrn_reflns_limit_l_min -24
_diffrn_reflns_number 22162
_diffrn_reflns_theta_full 32.02
_diffrn_reflns_theta_max 32.02
_diffrn_reflns_theta_min 2.31
_exptl_absorpt_coefficient_mu 4.577
_exptl_absorpt_correction_T_max 0.8035
_exptl_absorpt_correction_T_min 0.5468
_exptl_absorpt_correction_type empirical
_exptl_absorpt_process_details sadabs
_exptl_crystal_colour colorless
_exptl_crystal_density_diffrn 1.687
_exptl_crystal_description block
_exptl_crystal_F_000 1304
_exptl_crystal_size_max 0.15
_exptl_crystal_size_mid 0.10
_exptl_crystal_size_min 0.05
_refine_diff_density_max 1.006
_refine_diff_density_min -0.697
_refine_diff_density_rms 0.122
_refine_ls_extinction_method none
_refine_ls_goodness_of_fit_ref 1.038
_refine_ls_hydrogen_treatment constr
_refine_ls_matrix_type full
_refine_ls_number_parameters 146
_refine_ls_number_reflns 4492
_refine_ls_number_restraints 0
_refine_ls_restrained_S_all 1.038
_refine_ls_R_factor_all 0.0377
_refine_ls_R_factor_gt 0.0281
_refine_ls_shift/su_max 0.001
_refine_ls_shift/su_mean 0.000
_refine_ls_structure_factor_coef Fsqd
_refine_ls_weighting_details 'calc w=1/[\s^2^(Fo^2^)+(0.0266P)^2^+0.1067P] where P=(Fo^2^+2Fc^2^)/3'
_refine_ls_weighting_scheme calc
_refine_ls_wR_factor_gt 0.0557
_refine_ls_wR_factor_ref 0.0592
_reflns_number_gt 3857
_reflns_number_total 4492
_reflns_threshold_expression >2sigma(I)
_cod_data_source_file ja210404x_si_009.cif
_cod_data_source_block pncl2s10
_cod_database_code 4117395

loop_
_symmetry_equiv_pos_as_xyz
'x, y, z'
'-x, y, -z+1/2'
'x+1/2, y+1/2, z'
'-x+1/2, y+1/2, -z+1/2'
'-x, -y, -z'
'x, -y, z-1/2'
'-x+1/2, -y+1/2, -z'
'x+1/2, -y+1/2, z-1/2'

loop_
_atom_site_label
_atom_site_type_symbol
_atom_site_fract_x
_atom_site_fract_y
_atom_site_fract_z
_atom_site_U_iso_or_equiv
_atom_site_adp_type
_atom_site_occupancy
_atom_site_symmetry_multiplicity
_atom_site_calc_flag
_atom_site_refinement_flags
Ta Ta 0.5000 0.184769(11) 0.7500 0.02360(5) Uani 1 2 d S
P P 0.30451(6) 0.25601(6) 0.67536(4) 0.02758(14) Uani 1 1 d .
Cl Cl 0.37363(7) 0.04337(5) 0.75213(5) 0.04026(17) Uani 1 1 d .
C1 C 0.2102(2) 0.2620(3) 0.74454(19) 0.0374(7) Uani 1 1 d .
H1A H 0.2341 0.3165 0.7857 0.056 Uiso 1 1 calc R
H1B H 0.2095 0.1948 0.7722 0.056 Uiso 1 1 calc R
H1C H 0.1360 0.2780 0.7131 0.056 Uiso 1 1 calc R
C2 C 0.2821(2) 0.3824(2) 0.62596(18) 0.0332(6) Uani 1 1 d .
H2A H 0.2044 0.3893 0.5984 0.050 Uiso 1 1 calc R
H2B H 0.3283 0.3889 0.5853 0.050 Uiso 1 1 calc R
H2C H 0.3014 0.4372 0.6675 0.050 Uiso 1 1 calc R
C3 C 0.2387(3) 0.1705(2) 0.59197(19) 0.0388(7) Uani 1 1 d .
H3A H 0.1649 0.1969 0.5677 0.058 Uiso 1 1 calc R
H3B H 0.2328 0.1002 0.6135 0.058 Uiso 1 1 calc R
H3C H 0.2829 0.1683 0.5498 0.058 Uiso 1 1 calc R
C11 C 0.5000 0.3581(3) 0.7500 0.0237(7) Uani 1 2 d S
C12 C 0.5286(2) 0.4131(2) 0.68477(16) 0.0257(5) Uani 1 1 d .
C13 C 0.5296(2) 0.5218(2) 0.68567(19) 0.0330(6) Uani 1 1 d .
H13A H 0.5506 0.5591 0.6422 0.040 Uiso 1 1 calc R
C14 C 0.5000 0.5751(3) 0.7500 0.0365(9) Uani 1 2 d S
H14A H 0.5000 0.6490 0.7500 0.044 Uiso 1 2 calc SR
C21 C 0.5492(2) 0.3461(2) 0.61842(16) 0.0267(5) Uani 1 1 d .
C22 C 0.5335(2) 0.2392(2) 0.63195(16) 0.0267(5) Uani 1 1 d .
C23 C 0.5489(2) 0.1699(2) 0.57020(18) 0.0335(6) Uani 1 1 d .
H23A H 0.5384 0.0977 0.5780 0.040 Uiso 1 1 calc R
C24 C 0.5789(2) 0.2020(2) 0.49816(18) 0.0360(7) Uani 1 1 d .
C25 C 0.5956(2) 0.3076(2) 0.48870(18) 0.0363(7) Uani 1 1 d .
H25A H 0.6179 0.3313 0.4406 0.044 Uiso 1 1 calc R
C26 C 0.5808(2) 0.3795(2) 0.54735(17) 0.0327(6) Uani 1 1 d .
H26A H 0.5922 0.4515 0.5391 0.039 Uiso 1 1 calc R
C27 C 0.5954(3) 0.1239(3) 0.4341(2) 0.0489(8) Uani 1 1 d .
H27A H 0.6075 0.0548 0.4593 0.073 Uiso 1 1 calc R
H27B H 0.6595 0.1439 0.4121 0.073 Uiso 1 1 calc R
H27C H 0.5297 0.1223 0.3894 0.073 Uiso 1 1 calc R

loop_
_atom_site_aniso_label
_atom_site_aniso_U_11
_atom_site_aniso_U_22
_atom_site_aniso_U_33
_atom_site_aniso_U_23
_atom_site_aniso_U_13
_atom_site_aniso_U_12
Ta 0.03091(8) 0.01885(7) 0.02334(8) 0.000 0.01089(5) 0.000
P 0.0269(3) 0.0294(4) 0.0275(3) -0.0030(3) 0.0082(3) -0.0048(3)
Cl 0.0531(4) 0.0256(3) 0.0457(4) 0.0010(3) 0.0187(3) -0.0118(3)
C1 0.0337(15) 0.0426(17) 0.0402(16) -0.0063(13) 0.0178(12) -0.0030(13)
C2 0.0273(13) 0.0352(15) 0.0358(15) -0.0006(12) 0.0036(11) 0.0021(11)
C3 0.0392(16) 0.0426(18) 0.0336(15) -0.0087(12) 0.0058(12) -0.0126(13)
C11 0.0203(15) 0.0216(16) 0.0293(18) 0.000 0.0055(13) 0.000
C12 0.0203(11) 0.0231(12) 0.0338(13) 0.0027(10) 0.0059(10) -0.0005(9)
C13 0.0261(13) 0.0261(13) 0.0485(17) 0.0089(12) 0.0120(12) -0.0005(10)
C14 0.0299(19) 0.0173(17) 0.063(3) 0.000 0.0120(19) 0.000
C21 0.0222(12) 0.0281(13) 0.0299(13) 0.0048(10) 0.0057(10) 0.0009(10)
C22 0.0297(13) 0.0248(13) 0.0286(13) 0.0011(10) 0.0131(10) -0.0009(10)
C23 0.0391(15) 0.0333(15) 0.0314(14) -0.0001(11) 0.0149(12) -0.0040(12)
C24 0.0340(14) 0.0484(19) 0.0282(14) -0.0033(12) 0.0125(11) -0.0025(13)
C25 0.0338(14) 0.0481(18) 0.0298(14) 0.0102(13) 0.0130(11) -0.0003(13)
C26 0.0306(14) 0.0347(15) 0.0337(14) 0.0120(12) 0.0087(11) 0.0012(12)
C27 0.056(2) 0.063(2) 0.0343(16) -0.0090(15) 0.0253(15) -0.0044(18)

loop_
_atom_type_symbol
_atom_type_description
_atom_type_scat_dispersion_real
_atom_type_scat_dispersion_imag
_atom_type_scat_source
C C 0.0033 0.0016 'International Tables Vol C Tables 4.2.6.8 and 6.1.1.4'
H H 0.0000 0.0000 'International Tables Vol C Tables 4.2.6.8 and 6.1.1.4'
P P 0.1023 0.0942 'International Tables Vol C Tables 4.2.6.8 and 6.1.1.4'
Cl Cl 0.1484 0.1585 'International Tables Vol C Tables 4.2.6.8 and 6.1.1.4'
Ta Ta -0.7052 6.5227 'International Tables Vol C Tables 4.2.6.8 and 6.1.1.4'

loop_
_geom_angle_atom_site_label_1
_geom_angle_atom_site_label_2
_geom_angle_atom_site_label_3
_geom_angle
_geom_angle_site_symmetry_1
_geom_angle_site_symmetry_3
C22 Ta C22 143.04(14) . 2_656
C22 Ta C11 71.52(7) . .
C22 Ta C11 71.52(7) 2_656 .
C22 Ta Cl 120.01(7) . .
C22 Ta Cl 88.76(7) 2_656 .
C11 Ta Cl 139.02(2) . .
C22 Ta Cl 88.76(7) . 2_656
C22 Ta Cl 120.01(7) 2_656 2_656
C11 Ta Cl 139.02(2) . 2_656
Cl Ta Cl 81.95(4) . 2_656
C22 Ta P 78.55(7) . .
C22 Ta P 88.80(7) 2_656 .
C11 Ta P 69.745(16) . .
Cl Ta P 74.42(3) . .
Cl Ta P 142.31(3) 2_656 .
C22 Ta P 88.80(7) . 2_656
C22 Ta P 78.55(7) 2_656 2_656
C11 Ta P 69.745(16) . 2_656
Cl Ta P 142.31(2) . 2_656
Cl Ta P 74.42(3) 2_656 2_656
P Ta P 139.49(3) . 2_656
C1 P C2 101.06(14) . .
C1 P C3 105.28(15) . .
C2 P C3 101.22(14) . .
C1 P Ta 111.76(11) . .
C2 P Ta 124.00(9) . .
C3 P Ta 111.52(11) . .
C12 C11 C12 119.5(3) 2_656 .
C12 C11 Ta 120.26(17) 2_656 .
C12 C11 Ta 120.26(17) . .
C13 C12 C11 119.9(3) . .
C13 C12 C21 126.4(2) . .
C11 C12 C21 113.6(2) . .
C14 C13 C12 120.0(3) . .
C13 C14 C13 120.7(4) 2_656 .
C26 C21 C22 120.7(3) . .
C26 C21 C12 125.8(3) . .
C22 C21 C12 113.5(2) . .
C23 C22 C21 117.1(2) . .
C23 C22 Ta 122.13(19) . .
C21 C22 Ta 120.61(19) . .
C24 C23 C22 123.1(3) . .
C25 C24 C23 117.5(3) . .
C25 C24 C27 121.6(3) . .
C23 C24 C27 120.8(3) . .
C26 C25 C24 121.8(3) . .
C25 C26 C21 119.8(3) . .

loop_
_geom_bond_atom_site_label_1
_geom_bond_atom_site_label_2
_geom_bond_distance
_geom_bond_site_symmetry_2
Ta C22 2.207(3) .
Ta C22 2.207(3) 2_656
Ta C11 2.227(4) .
Ta Cl 2.4069(7) .
Ta Cl 2.4069(7) 2_656
Ta P 2.6443(8) .
Ta P 2.6443(8) 2_656
P C1 1.811(3) .
P C2 1.815(3) .
P C3 1.821(3) .
C11 C12 1.403(3) 2_656
C11 C12 1.403(3) .
C12 C13 1.397(4) .
C12 C21 1.465(4) .
C13 C14 1.385(3) .
C14 C13 1.385(3) 2_656
C21 C26 1.391(4) .
C21 C22 1.412(4) .
C22 C23 1.403(4) .
C23 C24 1.391(4) .
C24 C25 1.388(4) .
C24 C27 1.509(4) .
C25 C26 1.384(4) .
